data_4067880
loop_
_publ_author_name
'Tai, Chia-Cheng'
'Chang, Ya-Ting'
'Tsai, Jie-Hong'
'Jurca, Titel'
'Yap, Glenn P. A.'
'Ong, Tiow-Gan'

_publ_section_title
;
 Subtle Reactivities of Boron and Aluminum Complexes with Amino-Linked
 N-Heterocyclic Carbene Ligation
;
_journal_issue 2
_journal_name_full Organometallics
_journal_page_first 637
_journal_paper_doi 10.1021/om200878e
_journal_volume 31
_journal_year 2012
_chemical_formula_sum 'C20 H32 Al N3'
_chemical_formula_weight 341.47
_chemical_name_systematic
;
 ?
;
_space_group_IT_number 14
_symmetry_cell_setting monoclinic
_symmetry_space_group_name_Hall '-P 2yn'
_symmetry_space_group_name_H-M 'P 1 21/n 1'
_atom_sites_solution_hydrogens geom
_atom_sites_solution_primary direct
_atom_sites_solution_secondary difmap
_audit_creation_method SHELXL-97
_cell_angle_alpha 90.00
_cell_angle_beta 100.1180(10)
_cell_angle_gamma 90.00
_cell_formula_units_Z 4
_cell_length_a 10.3588(3)
_cell_length_b 14.6446(4)
_cell_length_c 13.8385(4)
_cell_measurement_reflns_used 4512
_cell_measurement_temperature 296(2)
_cell_measurement_theta_max 26.91
_cell_measurement_theta_min 2.43
_cell_volume 2066.66(10)
_computing_cell_refinement 'SAINT (Bruker, 2002)'
_computing_data_collection 'SMART (Bruker, 2002)'
_computing_data_reduction SAINT
_computing_molecular_graphics 'SHELXTL (Sheldrick, 2001)'
_computing_publication_material 'SHELXTL (Sheldrick, 2001)'
_computing_structure_refinement 'SHELXL-97 (Sheldrick, 1997)'
_computing_structure_solution 'SHELXS-97 (Sheldrick, 1990)'
_diffrn_ambient_temperature 296(2)
_diffrn_detector_area_resol_mean 836.6
_diffrn_measured_fraction_theta_full 1.000
_diffrn_measured_fraction_theta_max 1.000
_diffrn_measurement_device_type 'Bruker AXS APEX diffractometer'
_diffrn_measurement_method \w
_diffrn_radiation_monochromator graphite
_diffrn_radiation_source 'fine-focus sealed tube'
_diffrn_radiation_type MoK\a
_diffrn_radiation_wavelength 0.71073
_diffrn_reflns_av_R_equivalents 0.0386
_diffrn_reflns_av_sigmaI/netI 0.0363
_diffrn_reflns_limit_h_max 12
_diffrn_reflns_limit_h_min -12
_diffrn_reflns_limit_k_max 17
_diffrn_reflns_limit_k_min -16
_diffrn_reflns_limit_l_max 16
_diffrn_reflns_limit_l_min -16
_diffrn_reflns_number 16927
_diffrn_reflns_theta_full 25.00
_diffrn_reflns_theta_max 25.02
_diffrn_reflns_theta_min 2.04
_diffrn_standards_decay_% 1
_diffrn_standards_interval_count 0
_diffrn_standards_interval_time 0
_diffrn_standards_number 0
_exptl_absorpt_coefficient_mu 0.104
_exptl_absorpt_correction_T_max 0.9795
_exptl_absorpt_correction_T_min 0.9675
_exptl_absorpt_correction_type multi-scan
_exptl_absorpt_process_details 'SADABS (Sheldrick, 2003)'
_exptl_crystal_colour colourless
_exptl_crystal_density_diffrn 1.097
_exptl_crystal_density_method 'not measured'
_exptl_crystal_description prism
_exptl_crystal_F_000 744
_exptl_crystal_size_max 0.32
_exptl_crystal_size_mid 0.28
_exptl_crystal_size_min 0.20
_refine_diff_density_max 0.191
_refine_diff_density_min -0.202
_refine_diff_density_rms 0.037
_refine_ls_extinction_method none
_refine_ls_goodness_of_fit_ref 1.025
_refine_ls_hydrogen_treatment constr
_refine_ls_matrix_type full
_refine_ls_number_parameters 225
_refine_ls_number_reflns 3651
_refine_ls_number_restraints 0
_refine_ls_restrained_S_all 1.025
_refine_ls_R_factor_all 0.0608
_refine_ls_R_factor_gt 0.0404
_refine_ls_shift/su_max 0.000
_refine_ls_shift/su_mean 0.000
_refine_ls_structure_factor_coef Fsqd
_refine_ls_weighting_details 'calc w=1/[\s^2^(Fo^2^)+(0.0393P)^2^+0.8232P] where P=(Fo^2^+2Fc^2^)/3'
_refine_ls_weighting_scheme calc
_refine_ls_wR_factor_gt 0.0917
_refine_ls_wR_factor_ref 0.1010
_reflns_number_gt 2765
_reflns_number_total 3651
_reflns_threshold_expression >2sigma(I)
_cod_data_source_file om200878e_si_001.cif
_cod_data_source_block i9151
_cod_depositor_comments
;
The following automatic conversions were performed:

'_symmetry_cell_setting' value 'Monoclinic' changed to 'monoclinic'
according to /home/saulius/struct/CIF-dictionaries/cif_core.dic
dictionary named 'cif_core.dic' version 2.4.1 from 2010-06-29.

Automatic conversion script
Id: cif_fix_values 1715 2011-07-08 13:25:40Z adriana 
;
_cod_original_sg_symbol_H-M P2(1)/n
_cod_database_code 4067880

loop_
_symmetry_equiv_pos_as_xyz
'x, y, z'
'-x+1/2, y+1/2, -z+1/2'
'-x, -y, -z'
'x-1/2, -y-1/2, z-1/2'

loop_
_atom_site_label
_atom_site_type_symbol
_atom_site_fract_x
_atom_site_fract_y
_atom_site_fract_z
_atom_site_U_iso_or_equiv
_atom_site_adp_type
_atom_site_occupancy
_atom_site_symmetry_multiplicity
_atom_site_calc_flag
_atom_site_refinement_flags
Al Al 0.02525(5) 0.19491(4) 0.32951(4) 0.02774(16) Uani 1 1 d .
C1 C -0.19361(19) 0.06279(13) 0.28562(16) 0.0403(5) Uani 1 1 d .
C2 C -0.2936(3) 0.08395(17) 0.3523(2) 0.0703(8) Uani 1 1 d .
H2A H -0.2516 0.1180 0.4084 0.105 Uiso 1 1 calc R
H2B H -0.3274 0.0278 0.3736 0.105 Uiso 1 1 calc R
H2C H -0.3643 0.1193 0.3165 0.105 Uiso 1 1 calc R
C3 C -0.2621(2) 0.01190(15) 0.19452(18) 0.0581(7) Uani 1 1 d .
H3A H -0.1986 -0.0051 0.1549 0.087 Uiso 1 1 calc R
H3B H -0.3271 0.0508 0.1573 0.087 Uiso 1 1 calc R
H3C H -0.3035 -0.0420 0.2141 0.087 Uiso 1 1 calc R
C4 C -0.0891(2) -0.00105(15) 0.34033(19) 0.0576(7) Uani 1 1 d .
H4A H -0.0234 -0.0122 0.3007 0.086 Uiso 1 1 calc R
H4B H -0.1290 -0.0578 0.3535 0.086 Uiso 1 1 calc R
H4C H -0.0492 0.0267 0.4011 0.086 Uiso 1 1 calc R
C5 C -0.21749(17) 0.21676(13) 0.21212(15) 0.0339(5) Uani 1 1 d .
H5A H -0.2234 0.2645 0.2597 0.041 Uiso 1 1 calc R
H5B H -0.3042 0.1904 0.1933 0.041 Uiso 1 1 calc R
C6 C -0.17655(17) 0.25885(12) 0.12269(14) 0.0317(4) Uani 1 1 d .
H6A H -0.1688 0.2110 0.0755 0.038 Uiso 1 1 calc R
H6B H -0.2443 0.3007 0.0925 0.038 Uiso 1 1 calc R
C7 C 0.04031(16) 0.29354(12) 0.22609(13) 0.0252(4) Uani 1 1 d .
C8 C -0.01010(18) 0.37316(13) 0.08554(14) 0.0340(5) Uani 1 1 d .
H8A H -0.0563 0.3938 0.0258 0.041 Uiso 1 1 calc R
C9 C 0.10910(18) 0.40082(13) 0.12959(14) 0.0361(5) Uani 1 1 d .
H9A H 0.1615 0.4444 0.1066 0.043 Uiso 1 1 calc R
C10 C 0.25875(17) 0.35871(12) 0.28714(13) 0.0290(4) Uani 1 1 d .
C11 C 0.36654(17) 0.30795(13) 0.27171(13) 0.0337(4) Uani 1 1 d .
C12 C 0.47726(18) 0.30990(13) 0.34451(14) 0.0348(5) Uani 1 1 d .
H12A H 0.5511 0.2772 0.3353 0.042 Uiso 1 1 calc R
C13 C 0.48117(17) 0.35889(12) 0.43023(14) 0.0324(4) Uani 1 1 d .
C14 C 0.37268(18) 0.41091(12) 0.44072(14) 0.0342(5) Uani 1 1 d .
H14A H 0.3756 0.4457 0.4973 0.041 Uiso 1 1 calc R
C15 C 0.25952(18) 0.41280(12) 0.36952(14) 0.0314(4) Uani 1 1 d .
C16 C 0.3625(2) 0.25019(17) 0.18147(15) 0.0524(6) Uani 1 1 d .
H16A H 0.3399 0.2877 0.1241 0.079 Uiso 1 1 calc R
H16B H 0.2979 0.2030 0.1806 0.079 Uiso 1 1 calc R
H16C H 0.4469 0.2230 0.1821 0.079 Uiso 1 1 calc R
C17 C 0.59988(19) 0.35268(14) 0.51080(15) 0.0429(5) Uani 1 1 d .
H17A H 0.5827 0.3846 0.5678 0.064 Uiso 1 1 calc R
H17B H 0.6740 0.3798 0.4888 0.064 Uiso 1 1 calc R
H17C H 0.6184 0.2897 0.5270 0.064 Uiso 1 1 calc R
C18 C 0.14314(19) 0.47032(14) 0.38214(17) 0.0449(5) Uani 1 1 d .
H18A H 0.0659 0.4329 0.3735 0.067 Uiso 1 1 calc R
H18B H 0.1317 0.5183 0.3341 0.067 Uiso 1 1 calc R
H18C H 0.1576 0.4964 0.4468 0.067 Uiso 1 1 calc R
C19 C 0.18625(19) 0.11897(14) 0.34888(15) 0.0418(5) Uani 1 1 d .
H19A H 0.1860 0.0786 0.4035 0.063 Uiso 1 1 calc R
H19B H 0.2620 0.1578 0.3618 0.063 Uiso 1 1 calc R
H19C H 0.1887 0.0838 0.2907 0.063 Uiso 1 1 calc R
C20 C 0.0029(2) 0.25565(15) 0.45333(14) 0.0430(5) Uani 1 1 d .
H20A H -0.0027 0.2103 0.5025 0.065 Uiso 1 1 calc R
H20B H -0.0760 0.2914 0.4423 0.065 Uiso 1 1 calc R
H20C H 0.0766 0.2947 0.4752 0.065 Uiso 1 1 calc R
N1 N -0.12783(14) 0.14589(10) 0.25877(11) 0.0317(4) Uani 1 1 d .
N2 N -0.05115(13) 0.30834(10) 0.14546(10) 0.0265(3) Uani 1 1 d .
N3 N 0.13874(14) 0.35178(10) 0.21579(10) 0.0287(4) Uani 1 1 d .

loop_
_atom_site_aniso_label
_atom_site_aniso_U_11
_atom_site_aniso_U_22
_atom_site_aniso_U_33
_atom_site_aniso_U_23
_atom_site_aniso_U_13
_atom_site_aniso_U_12
Al 0.0249(3) 0.0298(3) 0.0288(3) 0.0028(2) 0.0057(2) 0.0010(2)
C1 0.0380(12) 0.0325(11) 0.0515(13) 0.0043(10) 0.0112(10) -0.0084(9)
C2 0.0743(18) 0.0587(16) 0.090(2) 0.0104(15) 0.0476(16) -0.0141(14)
C3 0.0533(14) 0.0390(13) 0.0772(18) -0.0016(12) -0.0015(13) -0.0155(11)
C4 0.0608(15) 0.0393(12) 0.0696(17) 0.0196(12) 0.0025(13) -0.0114(11)
C5 0.0225(9) 0.0320(10) 0.0474(12) -0.0033(9) 0.0063(9) -0.0021(8)
C6 0.0214(9) 0.0300(10) 0.0407(11) -0.0004(9) -0.0024(8) 0.0003(8)
C7 0.0200(9) 0.0271(9) 0.0279(9) -0.0020(8) 0.0028(7) 0.0014(7)
C8 0.0336(11) 0.0329(10) 0.0327(10) 0.0078(9) -0.0018(9) -0.0015(8)
C9 0.0342(11) 0.0363(11) 0.0365(11) 0.0129(9) 0.0025(9) -0.0064(9)
C10 0.0229(9) 0.0333(10) 0.0294(10) 0.0060(8) 0.0003(8) -0.0081(8)
C11 0.0259(10) 0.0449(12) 0.0310(10) 0.0018(9) 0.0066(8) -0.0045(9)
C12 0.0220(9) 0.0426(12) 0.0398(11) 0.0024(10) 0.0055(8) -0.0016(8)
C13 0.0269(10) 0.0306(10) 0.0372(11) 0.0072(9) -0.0014(8) -0.0075(8)
C14 0.0365(11) 0.0279(10) 0.0352(11) -0.0028(8) -0.0018(9) -0.0060(8)
C15 0.0287(10) 0.0247(10) 0.0394(11) 0.0015(8) 0.0025(8) -0.0040(8)
C16 0.0335(12) 0.0850(18) 0.0393(12) -0.0135(12) 0.0084(10) 0.0068(11)
C17 0.0371(11) 0.0381(11) 0.0479(13) 0.0042(10) -0.0083(10) -0.0046(9)
C18 0.0376(12) 0.0364(12) 0.0572(14) -0.0090(10) -0.0013(10) 0.0046(9)
C19 0.0366(12) 0.0448(12) 0.0432(12) 0.0074(10) 0.0045(10) 0.0072(9)
C20 0.0422(12) 0.0534(13) 0.0347(11) -0.0001(10) 0.0101(10) 0.0000(10)
N1 0.0276(8) 0.0269(8) 0.0404(9) 0.0037(7) 0.0057(7) -0.0023(7)
N2 0.0217(7) 0.0271(8) 0.0296(8) 0.0014(7) 0.0017(6) -0.0004(6)
N3 0.0239(8) 0.0320(8) 0.0287(8) 0.0044(7) 0.0006(6) -0.0046(7)

loop_
_atom_type_symbol
_atom_type_description
_atom_type_scat_dispersion_real
_atom_type_scat_dispersion_imag
_atom_type_scat_source
C C 0.0033 0.0016 'International Tables Vol C Tables 4.2.6.8 and 6.1.1.4'
H H 0.0000 0.0000 'International Tables Vol C Tables 4.2.6.8 and 6.1.1.4'
N N 0.0061 0.0033 'International Tables Vol C Tables 4.2.6.8 and 6.1.1.4'
Al Al 0.0645 0.0514 'International Tables Vol C Tables 4.2.6.8 and 6.1.1.4'

loop_
_geom_angle_atom_site_label_1
_geom_angle_atom_site_label_2
_geom_angle_atom_site_label_3
_geom_angle
N1 Al C20 114.30(8)
N1 Al C19 118.35(8)
C20 Al C19 111.00(9)
N1 Al C7 93.83(7)
C20 Al C7 108.73(8)
C19 Al C7 108.83(8)
N1 C1 C4 108.15(16)
N1 C1 C3 111.27(17)
C4 C1 C3 107.24(18)
N1 C1 C2 112.06(17)
C4 C1 C2 108.7(2)
C3 C1 C2 109.28(19)
N1 C5 C6 113.78(15)
N2 C6 C5 112.96(15)
N2 C7 N3 104.12(14)
N2 C7 Al 124.06(12)
N3 C7 Al 131.66(12)
C9 C8 N2 106.97(16)
C8 C9 N3 106.45(16)
C15 C10 C11 122.91(17)
C15 C10 N3 118.71(16)
C11 C10 N3 118.33(16)
C12 C11 C10 117.50(17)
C12 C11 C16 120.92(17)
C10 C11 C16 121.54(17)
C13 C12 C11 122.02(18)
C12 C13 C14 118.27(17)
C12 C13 C17 120.01(18)
C14 C13 C17 121.70(18)
C13 C14 C15 122.26(18)
C10 C15 C14 116.92(17)
C10 C15 C18 121.71(17)
C14 C15 C18 121.37(18)
C5 N1 C1 114.25(14)
C5 N1 Al 112.05(11)
C1 N1 Al 125.20(13)
C7 N2 C8 111.28(14)
C7 N2 C6 124.27(15)
C8 N2 C6 124.40(14)
C7 N3 C9 111.17(15)
C7 N3 C10 122.92(14)
C9 N3 C10 125.91(15)

loop_
_geom_bond_atom_site_label_1
_geom_bond_atom_site_label_2
_geom_bond_distance
Al N1 1.8554(15)
Al C20 1.980(2)
Al C19 1.9832(19)
Al C7 2.0585(18)
C1 N1 1.474(2)
C1 C4 1.527(3)
C1 C3 1.528(3)
C1 C2 1.534(3)
C5 N1 1.465(2)
C5 C6 1.508(3)
C6 N2 1.473(2)
C7 N2 1.348(2)
C7 N3 1.356(2)
C8 C9 1.340(3)
C8 N2 1.376(2)
C9 N3 1.380(2)
C10 C15 1.387(3)
C10 C11 1.389(3)
C10 N3 1.449(2)
C11 C12 1.387(3)
C11 C16 1.503(3)
C12 C13 1.381(3)
C13 C14 1.386(3)
C13 C17 1.511(2)
C14 C15 1.393(2)
C15 C18 1.506(3)

loop_
_geom_torsion_atom_site_label_1
_geom_torsion_atom_site_label_2
_geom_torsion_atom_site_label_3
_geom_torsion_atom_site_label_4
_geom_torsion
N1 C5 C6 N2 -63.9(2)
N1 Al C7 N2 5.40(15)
C20 Al C7 N2 -111.86(15)
C19 Al C7 N2 127.11(15)
N1 Al C7 N3 -169.21(17)
C20 Al C7 N3 73.52(18)
C19 Al C7 N3 -47.51(19)
N2 C8 C9 N3 0.2(2)
C15 C10 C11 C12 2.3(3)
N3 C10 C11 C12 -175.10(16)
C15 C10 C11 C16 -179.86(18)
N3 C10 C11 C16 2.7(3)
C10 C11 C12 C13 1.0(3)
C16 C11 C12 C13 -176.79(19)
C11 C12 C13 C14 -3.2(3)
C11 C12 C13 C17 174.98(17)
C12 C13 C14 C15 2.1(3)
C17 C13 C14 C15 -175.99(17)
C11 C10 C15 C14 -3.3(3)
N3 C10 C15 C14 174.13(16)
C11 C10 C15 C18 177.26(18)
N3 C10 C15 C18 -5.3(3)
C13 C14 C15 C10 1.0(3)
C13 C14 C15 C18 -179.57(18)
C6 C5 N1 C1 -134.77(17)
C6 C5 N1 Al 75.39(17)
C4 C1 N1 C5 -175.57(17)
C3 C1 N1 C5 66.9(2)
C2 C1 N1 C5 -55.8(2)
C4 C1 N1 Al -30.3(2)
C3 C1 N1 Al -147.86(15)
C2 C1 N1 Al 89.5(2)
C20 Al N1 C5 72.59(14)
C19 Al N1 C5 -153.76(13)
C7 Al N1 C5 -39.95(13)
C20 Al N1 C1 -73.30(17)
C19 Al N1 C1 60.35(17)
C7 Al N1 C1 174.16(15)
N3 C7 N2 C8 0.91(19)
Al C7 N2 C8 -174.94(13)
N3 C7 N2 C6 178.68(15)
Al C7 N2 C6 2.8(2)
C9 C8 N2 C7 -0.7(2)
C9 C8 N2 C6 -178.50(16)
C5 C6 N2 C7 21.8(2)
C5 C6 N2 C8 -160.70(16)
N2 C7 N3 C9 -0.76(19)
Al C7 N3 C9 174.64(14)
N2 C7 N3 C10 179.99(15)
Al C7 N3 C10 -4.6(3)
C8 C9 N3 C7 0.3(2)
C8 C9 N3 C10 179.56(17)
C15 C10 N3 C7 -82.8(2)
C11 C10 N3 C7 94.8(2)
C15 C10 N3 C9 98.1(2)
C11 C10 N3 C9 -84.4(2)
